data_7049144
loop_
_publ_author_name
'Caise, Alexa'
'Kolychev, Eugene L.'
'Hicks, Jamie'
'Fuentes, M \'Angeles'
'Goicoechea, Jose M.'
'Aldridge, Simon'

_publ_section_title
;
 Reversible borohydride formation from aluminium hydrides and
 {H(9-BBN)}<sub>2</sub>: structural, thermodynamic and reactivity studies.
;
_journal_issue 29
_journal_name_full 'Dalton transactions (Cambridge, England : 2003)'
_journal_page_first 10845
_journal_page_last 10852
_journal_paper_doi 10.1039/c9dt00535h
_journal_volume 48
_journal_year 2019
_chemical_formula_moiety 'C39 H62 Al1 B1 N2'
_chemical_formula_sum 'C39 H62 Al B N2'
_chemical_formula_weight 596.73
_space_group_IT_number 14
_space_group_name_Hall '-P 2ybc'
_space_group_name_H-M_alt 'P 1 21/c 1'
_symmetry_cell_setting monoclinic
_symmetry_space_group_name_Hall '-P 2ybc'
_symmetry_space_group_name_H-M 'P 1 21/c 1'
_atom_sites_solution_hydrogens difmap
_atom_sites_solution_primary other
_audit_update_record
;
2019-02-01 deposited with the CCDC.    2019-02-25 downloaded from the CCDC.
;
_cell_angle_alpha 90
_cell_angle_beta 94.3816(7)
_cell_angle_gamma 90
_cell_formula_units_Z 4
_cell_length_a 10.75290(10)
_cell_length_b 12.94880(10)
_cell_length_c 26.8741(2)
_cell_measurement_reflns_used 22125
_cell_measurement_temperature 150
_cell_measurement_theta_max 76
_cell_measurement_theta_min 3
_cell_volume 3730.94(5)
_computing_cell_refinement 'CrysAlis, (Oxford Diffraction, 2002)'
_computing_data_collection 'SuperNova, (Oxford Diffraction, 2010)'
_computing_data_reduction 'CrysAlis, (Oxford Diffraction, 2002)'
_computing_molecular_graphics 'CAMERON (Watkin et al., 1996)'
_computing_publication_material 'CRYSTALS (Betteridge et al., 2003)'
_computing_structure_refinement 'CRYSTALS (Betteridge et al., 2003)'
_computing_structure_solution 'Superflip (Palatinus & Chapuis, 2007)'
_diffrn_ambient_temperature 150
_diffrn_measured_fraction_theta_full 0.996
_diffrn_measured_fraction_theta_max 0.996
_diffrn_measurement_device Area
_diffrn_measurement_device_type 'Oxford Diffraction SuperNova'
_diffrn_measurement_method \w
_diffrn_radiation_monochromator graphite
_diffrn_radiation_type 'Cu K\a'
_diffrn_radiation_wavelength 1.54180
_diffrn_reflns_av_R_equivalents 0.022
_diffrn_reflns_limit_h_max 13
_diffrn_reflns_limit_h_min -12
_diffrn_reflns_limit_k_max 16
_diffrn_reflns_limit_k_min -16
_diffrn_reflns_limit_l_max 28
_diffrn_reflns_limit_l_min -33
_diffrn_reflns_number 41741
_diffrn_reflns_theta_full 76.108
_diffrn_reflns_theta_max 76.108
_diffrn_reflns_theta_min 3.791
_diffrn_standards_number 0
_exptl_absorpt_coefficient_mu 0.660
_exptl_absorpt_correction_T_max 0.96
_exptl_absorpt_correction_T_min 0.82
_exptl_absorpt_correction_type multi-scan
_exptl_absorpt_process_details 'CrysAlis, (Oxford Diffraction, 2002)'
_exptl_crystal_colour colourless
_exptl_crystal_density_diffrn 1.062
_exptl_crystal_density_method 'not measured'
_exptl_crystal_description block
_exptl_crystal_F_000 1312
_exptl_crystal_size_max 0.230
_exptl_crystal_size_mid 0.130
_exptl_crystal_size_min 0.060
_refine_diff_density_max 0.32
_refine_diff_density_min -0.22
_refine_ls_extinction_method None
_refine_ls_goodness_of_fit_ref 0.9772
_refine_ls_hydrogen_treatment constr
_refine_ls_matrix_type full
_refine_ls_number_parameters 416
_refine_ls_number_reflns 7747
_refine_ls_number_restraints 162
_refine_ls_R_factor_all 0.0438
_refine_ls_R_factor_gt 0.0409
_refine_ls_shift/su_max 0.0023474
_refine_ls_shift/su_mean 0.0000503
_refine_ls_structure_factor_coef Fsqd
_refine_ls_weighting_details
;
 Method= Modified Sheldrick 
 w=1/[\s^2^(F^2^) + ( 0.05P)^2^ + 1.53P] 
 ,where P=(max(Fo^2^,0) + 2Fc^2^)/3 
;
_refine_ls_weighting_scheme calc
_refine_ls_wR_factor_all 0.1074
_refine_ls_wR_factor_gt 0.1049
_refine_ls_wR_factor_ref 0.1074
_reflns_limit_h_max 13
_reflns_limit_h_min -13
_reflns_limit_k_max 16
_reflns_limit_k_min 0
_reflns_limit_l_max 33
_reflns_limit_l_min 0
_reflns_number_gt 7098
_reflns_number_total 7777
_reflns_threshold_expression I>2.0\s(I)
_oxford_diffrn_Wilson_B_factor 2.41
_oxford_diffrn_Wilson_scale 0.01
_oxford_refine_ls_r_factor_ref 0.0438
_oxford_refine_ls_scale 5.08(7)
_oxford_reflns_number_all 7747
_oxford_reflns_threshold_expression_ref I>-3.0\s(I)
_cod_data_source_file c9dt00535h2.cif
_cod_data_source_block 1
_cod_depositor_comments
;
The following automatic conversions were performed:

'_atom_sites_solution_primary' value 'Other' changed to 'other'
according to
/home/data/users/saulius/crontab/automatic-downloads/rss-feeds/RSC/lib/dictionaries/cif_core.dic
dictionary named 'cif_core.dic' version 2.4.2 from 2011-04-26.

Automatic conversion script
Id: cif_fix_values 4973 2017-02-22 13:04:09Z antanas 

 Adding full bibliography for 7049144--7049149.cif.
;
_cod_original_sg_symbol_H-M 'P 21/c '
_cod_original_formula_sum 'C39 H62 Al1 B1 N2'
_cod_database_code 7049144

loop_
_symmetry_equiv_pos_as_xyz
x,y,z
-x,-y,-z
x,-y+1/2,z+1/2
-x,y+1/2,-z+1/2

loop_
_atom_site_label
_atom_site_type_symbol
_atom_site_fract_x
_atom_site_fract_y
_atom_site_fract_z
_atom_site_U_iso_or_equiv
_atom_site_occupancy
_atom_site_adp_type
_atom_site_refinement_flags_posn
_atom_site_refinement_flags_occupancy
_atom_site_disorder_assembly
_atom_site_disorder_group
Al1 Al 0.71115(3) 0.27618(2) 0.656216(11) 0.0218 1.0000 Uani . . . .
N2 N 0.83606(9) 0.32826(7) 0.61548(3) 0.0248 1.0000 Uani . . . .
C3 C 0.94962(11) 0.34586(9) 0.63791(4) 0.0289 1.0000 Uani . . . .
C4 C 0.99136(11) 0.30180(10) 0.68367(5) 0.0317 1.0000 Uani . . . .
C5 C 0.93701(11) 0.22005(9) 0.70799(5) 0.0300 1.0000 Uani . . . .
N6 N 0.82209(9) 0.18569(7) 0.69474(4) 0.0254 1.0000 Uani . . . .
C7 C 0.78237(10) 0.08830(9) 0.71508(5) 0.0293 1.0000 Uani . . . .
C8 C 0.71776(12) 0.08744(11) 0.75867(5) 0.0365 1.0000 Uani . . . .
C9 C 0.67982(13) -0.00796(13) 0.77643(6) 0.0461 1.0000 Uani . . . .
C10 C 0.70292(13) -0.09837(12) 0.75214(6) 0.0486 1.0000 Uani . . . .
C11 C 0.76529(13) -0.09616(11) 0.70896(6) 0.0427 1.0000 Uani . . . .
C12 C 0.80650(12) -0.00314(10) 0.68967(5) 0.0341 1.0000 Uani . . . .
C13 C 0.87925(15) -0.00446(10) 0.64343(6) 0.0428 1.0000 Uani . . . .
C14 C 1.01564(17) -0.0329(2) 0.65651(8) 0.0770 1.0000 Uani . . . .
C15 C 0.82390(18) -0.07666(13) 0.60284(7) 0.0563 1.0000 Uani . . . .
C16 C 0.68742(15) 0.18505(13) 0.78639(5) 0.0439 1.0000 Uani . . . .
C17 C 0.7471(2) 0.18625(18) 0.84002(6) 0.0740 1.0000 Uani . . . .
C18 C 0.54537(17) 0.19952(17) 0.78639(7) 0.0619 1.0000 Uani . . . .
C19 C 1.01457(14) 0.17074(12) 0.75081(6) 0.0463 1.0000 Uani . . . .
C20 C 1.04099(14) 0.41498(11) 0.61397(6) 0.0429 1.0000 Uani . . . .
C21 C 0.80907(11) 0.36574(9) 0.56483(4) 0.0270 1.0000 Uani . . . .
C22 C 0.82346(11) 0.29801(9) 0.52480(4) 0.0281 1.0000 Uani . . . .
C23 C 0.80182(14) 0.33677(11) 0.47654(5) 0.0396 1.0000 Uani . . . .
C24 C 0.76639(16) 0.43798(12) 0.46779(5) 0.0458 1.0000 Uani . . . .
C25 C 0.74930(16) 0.50195(11) 0.50731(5) 0.0449 1.0000 Uani . . . .
C26 C 0.76900(14) 0.46735(10) 0.55620(5) 0.0400 1.0000 Uani D . . .
C27 C 0.7246(4) 0.53765(18) 0.59711(7) 0.0564 0.622(10) Uani D P 1 1
C28 C 0.7688(6) 0.5485(3) 0.59822(10) 0.0547 0.378(10) Uani D P 1 2
C29 C 0.7983(6) 0.6388(2) 0.60018(14) 0.0691 0.622(10) Uani D P 1 1
C30 C 0.8690(8) 0.6341(3) 0.5918(2) 0.0620 0.378(10) Uani D P 1 2
C31 C 0.6413(8) 0.5950(5) 0.6008(2) 0.0657 0.378(10) Uani D P 1 2
C32 C 0.5836(5) 0.5582(3) 0.58918(14) 0.0655 0.622(10) Uani D P 1 1
C33 C 0.86142(12) 0.18581(10) 0.53321(5) 0.0320 1.0000 Uani . . . .
C34 C 0.81284(14) 0.11435(11) 0.49095(5) 0.0417 1.0000 Uani . . . .
C35 C 1.00222(13) 0.17332(13) 0.54235(7) 0.0491 1.0000 Uani . . . .
C36 C 0.64185(12) 0.38646(10) 0.69627(4) 0.0321 1.0000 Uani . . . .
C37 C 0.73171(16) 0.45230(12) 0.73004(5) 0.0458 1.0000 Uani . . . .
B38 B 0.54540(12) 0.19762(10) 0.61637(5) 0.0264 1.0000 Uani . . . .
C39 C 0.40715(11) 0.23749(10) 0.62512(5) 0.0340 1.0000 Uani . . . .
C40 C 0.33485(13) 0.14947(13) 0.64819(6) 0.0444 1.0000 Uani . . . .
C41 C 0.33787(14) 0.04485(12) 0.62177(6) 0.0456 1.0000 Uani . . . .
C42 C 0.46474(13) 0.01482(10) 0.60326(6) 0.0396 1.0000 Uani . . . .
C43 C 0.53384(11) 0.10259(10) 0.57819(5) 0.0311 1.0000 Uani . . . .
C44 C 0.46926(13) 0.14071(12) 0.52847(5) 0.0415 1.0000 Uani . . . .
C45 C 0.34579(14) 0.19597(13) 0.53244(6) 0.0458 1.0000 Uani . . . .
C46 C 0.34736(13) 0.27542(12) 0.57431(6) 0.0445 1.0000 Uani . . . .
H41 H 1.0729 0.3258 0.6984 0.0391 1.0000 Uiso R . . .
H91 H 0.6348 -0.0099 0.8063 0.0578 1.0000 Uiso R . . .
H101 H 0.6743 -0.1635 0.7649 0.0616 1.0000 Uiso R . . .
H111 H 0.7808 -0.1615 0.6910 0.0540 1.0000 Uiso R . . .
H131 H 0.8777 0.0683 0.6290 0.0529 1.0000 Uiso R . . .
H141 H 1.0582 -0.0283 0.6251 0.1218 1.0000 Uiso R . . .
H142 H 1.0511 0.0120 0.6804 0.1219 1.0000 Uiso R . . .
H143 H 1.0153 -0.1093 0.6684 0.1225 1.0000 Uiso R . . .
H151 H 0.8663 -0.0680 0.5715 0.0879 1.0000 Uiso R . . .
H152 H 0.8380 -0.1492 0.6147 0.0877 1.0000 Uiso R . . .
H153 H 0.7340 -0.0659 0.5950 0.0883 1.0000 Uiso R . . .
H161 H 0.7229 0.2462 0.7684 0.0531 1.0000 Uiso R . . .
H171 H 0.7261 0.2515 0.8570 0.1171 1.0000 Uiso R . . .
H172 H 0.7132 0.1286 0.8580 0.1174 1.0000 Uiso R . . .
H173 H 0.8380 0.1803 0.8395 0.1157 1.0000 Uiso R . . .
H182 H 0.5286 0.2659 0.8028 0.1012 1.0000 Uiso R . . .
H181 H 0.5090 0.1427 0.8052 0.1019 1.0000 Uiso R . . .
H183 H 0.5084 0.1999 0.7512 0.1020 1.0000 Uiso R . . .
H191 H 0.9988 0.0958 0.7535 0.0747 1.0000 Uiso R . . .
H192 H 0.9865 0.2008 0.7813 0.0758 1.0000 Uiso R . . .
H193 H 1.1046 0.1849 0.7500 0.0749 1.0000 Uiso R . . .
H201 H 1.1232 0.4030 0.6282 0.0689 1.0000 Uiso R . . .
H202 H 1.0181 0.4860 0.6188 0.0699 1.0000 Uiso R . . .
H203 H 1.0391 0.4006 0.5785 0.0687 1.0000 Uiso R . . .
H231 H 0.8106 0.2901 0.4480 0.0493 1.0000 Uiso R . . .
H241 H 0.7523 0.4635 0.4338 0.0589 1.0000 Uiso R . . .
H251 H 0.7196 0.5730 0.5012 0.0571 1.0000 Uiso R . . .
H271 H 0.7415 0.5002 0.6301 0.0663 0.622(10) Uiso R P 1 1
H281 H 0.7941 0.5123 0.6308 0.0640 0.378(10) Uiso R P 1 2
H291 H 0.7657 0.6826 0.6258 0.0968 0.622(10) Uiso R P 1 1
H292 H 0.8862 0.6297 0.6078 0.0975 0.622(10) Uiso R P 1 1
H293 H 0.7842 0.6765 0.5683 0.0964 0.622(10) Uiso R P 1 1
H302 H 0.8806 0.6747 0.6223 0.0851 0.378(10) Uiso R P 1 2
H301 H 0.9510 0.6025 0.5859 0.0848 0.378(10) Uiso R P 1 2
H303 H 0.8445 0.6772 0.5644 0.0848 0.378(10) Uiso R P 1 2
H311 H 0.6426 0.6441 0.6289 0.0881 0.378(10) Uiso R P 1 2
H312 H 0.5792 0.5412 0.6043 0.0883 0.378(10) Uiso R P 1 2
H313 H 0.6195 0.6344 0.5696 0.0880 0.378(10) Uiso R P 1 2
H321 H 0.5504 0.5958 0.6175 0.0872 0.622(10) Uiso R P 1 1
H322 H 0.5388 0.4921 0.5866 0.0864 0.622(10) Uiso R P 1 1
H323 H 0.5632 0.5974 0.5589 0.0867 0.622(10) Uiso R P 1 1
H331 H 0.8208 0.1629 0.5658 0.0411 1.0000 Uiso R . . .
H341 H 0.8304 0.0411 0.5016 0.0664 1.0000 Uiso R . . .
H342 H 0.8579 0.1273 0.4600 0.0661 1.0000 Uiso R . . .
H343 H 0.7218 0.1224 0.4839 0.0673 1.0000 Uiso R . . .
H351 H 1.0276 0.0974 0.5433 0.0825 1.0000 Uiso R . . .
H352 H 1.0347 0.2105 0.5739 0.0817 1.0000 Uiso R . . .
H353 H 1.0404 0.2044 0.5142 0.0795 1.0000 Uiso R . . .
H362 H 0.5782 0.3540 0.7168 0.0426 1.0000 Uiso R . . .
H361 H 0.5927 0.4320 0.6719 0.0436 1.0000 Uiso R . . .
H391 H 0.4095 0.2987 0.6489 0.0446 1.0000 Uiso R . . .
H401 H 0.3743 0.1402 0.6821 0.0554 1.0000 Uiso R . . .
H402 H 0.2450 0.1696 0.6515 0.0562 1.0000 Uiso R . . .
H411 H 0.3140 -0.0122 0.6444 0.0603 1.0000 Uiso R . . .
H412 H 0.2734 0.0438 0.5909 0.0596 1.0000 Uiso R . . .
H421 H 0.5183 -0.0092 0.6339 0.0526 1.0000 Uiso R . . .
H422 H 0.4522 -0.0454 0.5805 0.0506 1.0000 Uiso R . . .
H431 H 0.6185 0.0757 0.5707 0.0387 1.0000 Uiso R . . .
H441 H 0.5296 0.1914 0.5132 0.0541 1.0000 Uiso R . . .
H442 H 0.4551 0.0779 0.5051 0.0550 1.0000 Uiso R . . .
H451 H 0.2765 0.1445 0.5372 0.0586 1.0000 Uiso R . . .
H452 H 0.3212 0.2320 0.4998 0.0593 1.0000 Uiso R . . .
H461 H 0.2602 0.2980 0.5790 0.0567 1.0000 Uiso R . . .
H462 H 0.3965 0.3389 0.5646 0.0575 1.0000 Uiso R . . .
H382 H 0.6055 0.2679 0.6001 0.0350 1.0000 Uiso R . . .
H381 H 0.6020 0.1742 0.6565 0.0358 1.0000 Uiso R . . .
H371 H 0.6878 0.5030 0.7475 0.0586 1.0000 Uiso R . . .
H372 H 0.7788 0.4102 0.7540 0.0586 1.0000 Uiso R . . .
H373 H 0.7900 0.4875 0.7104 0.0586 1.0000 Uiso R . . .

loop_
_atom_site_aniso_label
_atom_site_aniso_U_11
_atom_site_aniso_U_22
_atom_site_aniso_U_33
_atom_site_aniso_U_23
_atom_site_aniso_U_13
_atom_site_aniso_U_12
Al1 0.02297(16) 0.02271(16) 0.01969(16) 0.00078(11) 0.00193(12) 0.00013(12)
N2 0.0302(5) 0.0227(4) 0.0218(4) -0.0008(3) 0.0044(4) -0.0022(4)
C3 0.0311(6) 0.0251(5) 0.0312(6) -0.0049(4) 0.0067(5) -0.0068(4)
C4 0.0270(6) 0.0318(6) 0.0356(6) -0.0031(5) -0.0018(5) -0.0074(5)
C5 0.0274(6) 0.0303(6) 0.0316(6) 0.0001(5) -0.0027(5) 0.0000(5)
N6 0.0242(4) 0.0253(5) 0.0265(5) 0.0040(4) 0.0001(4) -0.0009(4)
C7 0.0233(5) 0.0308(6) 0.0328(6) 0.0112(5) -0.0044(4) -0.0017(4)
C8 0.0298(6) 0.0450(7) 0.0342(6) 0.0156(6) -0.0018(5) 0.0006(5)
C9 0.0347(7) 0.0553(9) 0.0480(8) 0.0256(7) 0.0020(6) -0.0047(6)
C10 0.0351(7) 0.0438(8) 0.0654(10) 0.0280(7) -0.0055(6) -0.0101(6)
C11 0.0376(7) 0.0308(6) 0.0580(9) 0.0136(6) -0.0087(6) -0.0050(5)
C12 0.0286(6) 0.0296(6) 0.0427(7) 0.0089(5) -0.0053(5) -0.0024(5)
C13 0.0539(8) 0.0272(6) 0.0477(8) 0.0014(6) 0.0067(6) -0.0008(6)
C14 0.0421(9) 0.1149(18) 0.0753(13) -0.0163(13) 0.0136(9) -0.0085(10)
C15 0.0631(10) 0.0441(8) 0.0603(10) -0.0108(7) -0.0036(8) 0.0093(7)
C16 0.0504(8) 0.0536(9) 0.0284(6) 0.0117(6) 0.0070(6) 0.0048(7)
C17 0.1043(17) 0.0809(14) 0.0346(8) 0.0100(9) -0.0081(9) 0.0069(12)
C18 0.0576(10) 0.0781(12) 0.0532(10) 0.0159(9) 0.0253(8) 0.0135(9)
C19 0.0373(7) 0.0469(8) 0.0517(8) 0.0119(7) -0.0172(6) -0.0049(6)
C20 0.0434(7) 0.0409(7) 0.0456(8) -0.0025(6) 0.0116(6) -0.0189(6)
C21 0.0317(6) 0.0269(5) 0.0231(5) 0.0020(4) 0.0070(4) -0.0045(4)
C22 0.0261(5) 0.0333(6) 0.0256(5) -0.0025(5) 0.0059(4) -0.0045(4)
C23 0.0513(8) 0.0434(7) 0.0247(6) -0.0038(5) 0.0059(5) -0.0035(6)
C24 0.0668(10) 0.0452(8) 0.0253(6) 0.0075(6) 0.0034(6) -0.0051(7)
C25 0.0703(10) 0.0324(7) 0.0325(7) 0.0088(5) 0.0066(6) 0.0015(6)
C26 0.0664(9) 0.0269(6) 0.0279(6) 0.0033(5) 0.0109(6) 0.0013(6)
C27 0.110(2) 0.0280(13) 0.0321(13) 0.0013(10) 0.0086(13) 0.0103(15)
C28 0.105(3) 0.031(2) 0.031(2) 0.0078(16) 0.0203(19) 0.0253(19)
C29 0.135(4) 0.0274(13) 0.0449(16) -0.0065(11) 0.004(2) 0.0024(18)
C30 0.115(4) 0.028(2) 0.044(2) -0.0054(17) 0.010(3) 0.011(2)
C31 0.114(4) 0.043(3) 0.043(3) 0.010(2) 0.027(3) 0.035(3)
C32 0.109(3) 0.0474(19) 0.0413(16) -0.0049(13) 0.0118(17) 0.0341(19)
C33 0.0317(6) 0.0340(6) 0.0305(6) -0.0070(5) 0.0049(5) 0.0021(5)
C34 0.0442(7) 0.0387(7) 0.0425(7) -0.0129(6) 0.0055(6) -0.0014(6)
C35 0.0336(7) 0.0496(9) 0.0635(10) -0.0135(7) -0.0003(6) 0.0064(6)
C36 0.0371(6) 0.0332(6) 0.0263(6) -0.0024(5) 0.0048(5) 0.0063(5)
C37 0.0628(9) 0.0417(8) 0.0330(7) -0.0123(6) 0.0033(6) 0.0000(7)
B38 0.0225(6) 0.0292(6) 0.0274(6) 0.0026(5) 0.0003(5) -0.0013(5)
C39 0.0280(6) 0.0371(7) 0.0373(7) -0.0068(5) 0.0054(5) 0.0019(5)
C40 0.0338(7) 0.0591(9) 0.0421(7) -0.0063(7) 0.0146(6) -0.0089(6)
C41 0.0396(7) 0.0491(8) 0.0489(8) 0.0016(7) 0.0078(6) -0.0141(6)
C42 0.0360(7) 0.0310(6) 0.0512(8) -0.0014(6) 0.0000(6) -0.0047(5)
C43 0.0224(5) 0.0338(6) 0.0372(6) -0.0046(5) 0.0034(5) 0.0012(5)
C44 0.0416(7) 0.0535(8) 0.0294(6) -0.0063(6) 0.0028(5) -0.0027(6)
C45 0.0411(7) 0.0543(9) 0.0397(7) 0.0047(6) -0.0122(6) 0.0029(6)
C46 0.0322(7) 0.0448(8) 0.0551(9) 0.0007(6) -0.0061(6) 0.0123(6)

loop_
_atom_type_symbol
_atom_type_scat_dispersion_real
_atom_type_scat_dispersion_imag
_atom_type_scat_Cromer_Mann_a1
_atom_type_scat_Cromer_Mann_b1
_atom_type_scat_Cromer_Mann_a2
_atom_type_scat_Cromer_Mann_b2
_atom_type_scat_Cromer_Mann_a3
_atom_type_scat_Cromer_Mann_b3
_atom_type_scat_Cromer_Mann_a4
_atom_type_scat_Cromer_Mann_b4
_atom_type_scat_Cromer_Mann_c
_atom_type_scat_source
C 0.0181 0.0091 2.3100 20.8439 1.0200 10.2075 1.5886 0.5687 0.8650 51.6512 0.2156 'International Tables Vol C 4.2.6.8 and 6.1.1.4'
H 0.0000 0.0000 0.4930 10.5109 0.3229 26.1257 0.1402 3.1424 0.0408 57.7998 0.0030 'International Tables Vol C 4.2.6.8 and 6.1.1.4'
N 0.0311 0.0180 12.2126 0.0057 3.1322 9.8933 2.0125 28.9975 1.1663 0.5826 -11.5290 'International Tables Vol C 4.2.6.8 and 6.1.1.4'
Al 0.2130 0.2455 6.4202 3.0387 1.9002 0.7426 1.5936 31.5472 1.9646 85.0886 1.1151 'International Tables Vol C 4.2.6.8 and 6.1.1.4'
B 0.0090 0.0039 2.0545 23.2185 1.3326 1.0210 1.0979 60.3498 0.7068 0.1403 -0.1932 'International Tables Vol C 4.2.6.8 and 6.1.1.4'

loop_
_geom_angle_atom_site_label_1
_geom_angle_atom_site_label_2
_geom_angle_atom_site_label_3
_geom_angle
_geom_angle_publ_flag
N2 Al1 N6 95.11(4) yes
N2 Al1 C36 111.58(5) yes
N6 Al1 C36 113.19(5) yes
N2 Al1 B38 116.79(5) yes
N6 Al1 B38 114.70(5) yes
C36 Al1 B38 105.60(5) yes
N2 Al1 H382 88.2 no
N6 Al1 H382 137.2 no
C36 Al1 H382 104.9 no
B38 Al1 H382 32.6 no
N2 Al1 H381 139.4 no
N6 Al1 H381 85.8 no
C36 Al1 H381 105.1 no
B38 Al1 H381 33.1 no
H382 Al1 H381 65.6 no
Al1 N2 C3 117.18(8) yes
Al1 N2 C21 123.60(7) yes
C3 N2 C21 118.34(9) yes
N2 C3 C4 123.15(10) yes
N2 C3 C20 120.66(11) yes
C4 C3 C20 116.19(11) yes
C3 C4 C5 127.14(11) yes
C3 C4 H41 116.2 no
C5 C4 H41 116.3 no
C4 C5 N6 122.66(11) yes
C4 C5 C19 116.80(11) yes
N6 C5 C19 120.53(11) yes
C5 N6 Al1 117.70(8) yes
C5 N6 C7 118.80(9) yes
Al1 N6 C7 123.04(7) yes
N6 C7 C8 119.90(11) yes
N6 C7 C12 118.68(11) yes
C8 C7 C12 121.39(11) yes
C7 C8 C9 117.86(14) yes
C7 C8 C16 122.78(12) yes
C9 C8 C16 119.36(13) yes
C8 C9 C10 121.58(14) yes
C8 C9 H91 118.9 no
C10 C9 H91 119.5 no
C9 C10 C11 119.88(13) yes
C9 C10 H101 119.9 no
C11 C10 H101 120.2 no
C10 C11 C12 121.11(15) yes
C10 C11 H111 120.0 no
C12 C11 H111 118.9 no
C7 C12 C11 118.17(13) yes
C7 C12 C13 122.32(11) yes
C11 C12 C13 119.47(13) yes
C12 C13 C14 111.10(14) yes
C12 C13 C15 113.31(13) yes
C14 C13 C15 109.45(14) yes
C12 C13 H131 107.8 no
C14 C13 H131 107.3 no
C15 C13 H131 107.6 no
C13 C14 H141 106.7 no
C13 C14 H142 110.3 no
H141 C14 H142 111.0 no
C13 C14 H143 105.9 no
H141 C14 H143 109.3 no
H142 C14 H143 113.3 no
C13 C15 H151 111.0 no
C13 C15 H152 107.9 no
H151 C15 H152 107.9 no
C13 C15 H153 112.9 no
H151 C15 H153 108.1 no
H152 C15 H153 108.9 no
C8 C16 C17 112.35(14) yes
C8 C16 C18 110.64(14) yes
C17 C16 C18 110.08(15) yes
C8 C16 H161 108.2 no
C17 C16 H161 107.1 no
C18 C16 H161 108.3 no
C16 C17 H171 110.3 no
C16 C17 H172 108.2 no
H171 C17 H172 108.4 no
C16 C17 H173 109.3 no
H171 C17 H173 109.5 no
H172 C17 H173 111.0 no
C16 C18 H182 108.7 no
C16 C18 H181 109.9 no
H182 C18 H181 109.0 no
C16 C18 H183 108.9 no
H182 C18 H183 110.2 no
H181 C18 H183 110.0 no
C5 C19 H191 112.5 no
C5 C19 H192 106.4 no
H191 C19 H192 105.3 no
C5 C19 H193 113.0 no
H191 C19 H193 110.9 no
H192 C19 H193 108.1 no
C3 C20 H201 110.3 no
C3 C20 H202 109.1 no
H201 C20 H202 110.0 no
C3 C20 H203 109.8 no
H201 C20 H203 108.3 no
H202 C20 H203 109.3 no
N2 C21 C22 118.87(10) yes
N2 C21 C26 120.44(10) yes
C22 C21 C26 120.70(11) yes
C21 C22 C23 117.86(12) yes
C21 C22 C33 121.74(11) yes
C23 C22 C33 120.40(11) yes
C22 C23 C24 121.66(12) yes
C22 C23 H231 118.9 no
C24 C23 H231 119.4 no
C23 C24 C25 119.58(13) yes
C23 C24 H241 120.3 no
C25 C24 H241 120.1 no
C24 C25 C26 121.23(13) yes
C24 C25 H251 119.9 no
C26 C25 H251 118.9 no
C21 C26 C25 118.90(12) yes
C21 C26 C27 123.31(12) yes
C25 C26 C27 117.00(13) yes
C21 C26 C25 118.90(12) yes
C21 C26 C28 122.49(15) yes
C25 C26 C28 117.65(15) yes
C26 C27 C29 111.07(6) yes
C26 C27 C32 111.18(6) yes
C29 C27 C32 111.09(6) yes
C26 C27 H271 107.4 no
C29 C27 H271 107.8 no
C32 C27 H271 108.2 no
C26 C28 C30 111.22(6) yes
C26 C28 C31 111.02(6) yes
C30 C28 C31 111.09(6) yes
C26 C28 H281 107.6 no
C30 C28 H281 106.4 no
C31 C28 H281 109.3 no
C27 C29 H291 108.9 no
C27 C29 H292 113.8 no
H291 C29 H292 108.8 no
C27 C29 H293 109.3 no
H291 C29 H293 106.7 no
H292 C29 H293 109.2 no
C28 C30 H302 109.4 no
C28 C30 H301 110.6 no
H302 C30 H301 107.2 no
C28 C30 H303 110.5 no
H302 C30 H303 110.4 no
H301 C30 H303 108.6 no
C28 C31 H311 109.5 no
C28 C31 H312 110.6 no
H311 C31 H312 111.0 no
C28 C31 H313 108.8 no
H311 C31 H313 107.7 no
H312 C31 H313 109.2 no
C27 C32 H321 112.8 no
C27 C32 H322 109.4 no
H321 C32 H322 106.1 no
C27 C32 H323 111.4 no
H321 C32 H323 108.4 no
H322 C32 H323 108.5 no
C22 C33 C34 113.32(11) yes
C22 C33 C35 112.17(11) yes
C34 C33 C35 109.58(11) yes
C22 C33 H331 105.7 no
C34 C33 H331 108.0 no
C35 C33 H331 107.9 no
C33 C34 H341 108.3 no
C33 C34 H342 110.7 no
H341 C34 H342 107.5 no
C33 C34 H343 110.9 no
H341 C34 H343 108.4 no
H342 C34 H343 110.8 no
C33 C35 H351 111.5 no
C33 C35 H352 111.1 no
H351 C35 H352 111.3 no
C33 C35 H353 107.7 no
H351 C35 H353 106.8 no
H352 C35 H353 108.3 no
Al1 C36 C37 118.64(9) yes
Al1 C36 H362 107.4 no
C37 C36 H362 109.5 no
Al1 C36 H361 105.7 no
C37 C36 H361 109.7 no
H362 C36 H361 105.0 no
C36 C37 H371 111.2 no
C36 C37 H372 111.0 no
H371 C37 H372 108.5 no
C36 C37 H373 110.2 no
H371 C37 H373 108.1 no
H372 C37 H373 107.7 no
Al1 B38 C39 119.51(9) yes
Al1 B38 C43 132.24(8) yes
C39 B38 C43 108.25(10) yes
Al1 B38 H382 53.8 no
C39 B38 H382 109.6 no
C43 B38 H382 111.3 no
Al1 B38 H381 51.4 no
C39 B38 H381 110.5 no
C43 B38 H381 112.3 no
H382 B38 H381 104.9 no
B38 C39 C40 108.83(11) yes
B38 C39 C46 107.46(10) yes
C40 C39 C46 113.79(12) yes
B38 C39 H391 111.3 no
C40 C39 H391 108.3 no
C46 C39 H391 107.2 no
C39 C40 C41 116.09(11) yes
C39 C40 H401 105.6 no
C41 C40 H401 107.4 no
C39 C40 H402 111.1 no
C41 C40 H402 108.8 no
H401 C40 H402 107.4 no
C40 C41 C42 115.13(11) yes
C40 C41 H411 110.9 no
C42 C41 H411 106.5 no
C40 C41 H412 110.2 no
C42 C41 H412 107.0 no
H411 C41 H412 106.7 no
C41 C42 C43 115.11(11) yes
C41 C42 H421 106.1 no
C43 C42 H421 108.5 no
C41 C42 H422 108.4 no
C43 C42 H422 110.9 no
H421 C42 H422 107.5 no
C42 C43 B38 107.64(10) yes
C42 C43 C44 114.55(11) yes
B38 C43 C44 108.52(10) yes
C42 C43 H431 107.8 no
B38 C43 H431 111.4 no
C44 C43 H431 107.0 no
C43 C44 C45 115.38(11) yes
C43 C44 H441 107.2 no
C45 C44 H441 108.0 no
C43 C44 H442 108.1 no
C45 C44 H442 109.0 no
H441 C44 H442 109.1 no
C44 C45 C46 114.17(12) yes
C44 C45 H451 110.7 no
C46 C45 H451 108.4 no
C44 C45 H452 109.2 no
C46 C45 H452 108.4 no
H451 C45 H452 105.5 no
C39 C46 C45 114.74(12) yes
C39 C46 H461 108.2 no
C45 C46 H461 109.5 no
C39 C46 H462 107.0 no
C45 C46 H462 109.4 no
H461 C46 H462 107.8 no
B38 H382 Al1 93.6 no
B38 H381 Al1 95.4 no

loop_
_geom_bond_atom_site_label_1
_geom_bond_atom_site_label_2
_geom_bond_distance
_geom_bond_publ_flag
Al1 N2 1.9189(10) yes
Al1 N6 1.9182(10) yes
Al1 C36 1.9686(12) yes
Al1 B38 2.2510(13) yes
Al1 H382 1.819 no
Al1 H381 1.768 no
N2 C3 1.3393(15) yes
N2 C21 1.4531(14) yes
C3 C4 1.3983(18) yes
C3 C20 1.5090(16) yes
C4 C5 1.3956(17) yes
C4 H41 0.985 no
C5 N6 1.3359(15) yes
C5 C19 1.5101(17) yes
N6 C7 1.4517(14) yes
C7 C8 1.4068(18) yes
C7 C12 1.4008(19) yes
C8 C9 1.3965(19) yes
C8 C16 1.515(2) yes
C9 C10 1.372(2) yes
C9 H91 0.969 no
C10 C11 1.384(2) yes
C10 H101 0.970 no
C11 C12 1.3968(18) yes
C11 H111 0.994 no
C12 C13 1.518(2) yes
C13 C14 1.527(2) yes
C13 C15 1.523(2) yes
C13 H131 1.018 no
C14 H141 0.992 no
C14 H142 0.926 no
C14 H143 1.040 no
C15 H151 0.994 no
C15 H152 1.000 no
C15 H153 0.984 no
C16 C17 1.532(2) yes
C16 C18 1.539(2) yes
C16 H161 1.017 no
C17 H171 0.994 no
C17 H172 0.975 no
C17 H173 0.981 no
C18 H182 0.989 no
C18 H181 0.989 no
C18 H183 0.998 no
C19 H191 0.988 no
C19 H192 0.976 no
C19 H193 0.987 no
C20 H201 0.949 no
C20 H202 0.963 no
C20 H203 0.970 no
C21 C22 1.4058(16) yes
C21 C26 1.3985(17) yes
C22 C23 1.3935(17) yes
C22 C33 1.5213(17) yes
C23 C24 1.380(2) yes
C23 H231 0.986 no
C24 C25 1.370(2) yes
C24 H241 0.971 no
C25 C26 1.3891(18) yes
C25 H251 0.984 no
C26 C27 1.531(2) yes
C26 C28 1.543(3) yes
C27 C29 1.530(3) yes
C27 C32 1.538(3) yes
C27 H271 1.014 no
C28 C30 1.565(4) yes
C28 C31 1.504(4) yes
C28 H281 1.012 no
C29 H291 0.978 no
C29 H292 0.959 no
C29 H293 0.988 no
C30 H302 0.975 no
C30 H301 0.995 no
C30 H303 0.944 no
C31 H311 0.987 no
C31 H312 0.974 no
C31 H313 0.995 no
C32 H321 0.992 no
C32 H322 0.983 no
C32 H323 0.970 no
C33 C34 1.5257(17) yes
C33 C35 1.5238(18) yes
C33 H331 1.051 no
C34 H341 1.005 no
C34 H342 1.009 no
C34 H343 0.989 no
C35 H351 1.020 no
C35 H352 1.014 no
C35 H353 0.974 no
C36 C37 1.5330(19) yes
C36 H362 1.004 no
C36 H361 1.002 no
C37 H371 0.953 no
C37 H372 0.958 no
C37 H373 0.963 no
B38 C39 1.6078(17) yes
B38 C43 1.6009(18) yes
B38 H382 1.216 no
B38 H381 1.236 no
C39 C40 1.5368(19) yes
C39 C46 1.5442(19) yes
C39 H391 1.018 no
C40 C41 1.531(2) yes
C40 H401 0.982 no
C40 H402 1.011 no
C41 C42 1.537(2) yes
C41 H411 1.002 no
C41 H412 1.041 no
C42 C43 1.5408(18) yes
C42 H421 1.018 no
C42 H422 0.994 no
C43 C44 1.5394(18) yes
C43 H431 1.008 no
C44 C45 1.519(2) yes
C44 H441 1.030 no
C44 H442 1.032 no
C45 C46 1.524(2) yes
C45 H451 1.015 no
C45 H452 1.010 no
C46 H461 0.999 no
C46 H462 1.021 no

loop_
_geom_hbond_atom_site_label_D
_geom_hbond_atom_site_label_H
_geom_hbond_atom_site_label_A
_geom_hbond_angle_DHA
_geom_hbond_distance_DH
_geom_hbond_distance_HA
_geom_hbond_distance_DA
_geom_hbond_publ_flag
C20 H202 C30 146.60(11) 0.963 2.569 3.415(3) yes
